data_7024422
loop_
_publ_author_name
'Wikstrom, Jeffrey P.'
'Filatov, Alexander S.'
'Mikhalyova, Elena A.'
'Shatruk, Michael'
'Foxman, Bruce M.'
'Rybak-Akimova, Elena V'

_publ_section_title
;
 Carbonate formation within a nickel dimer: synthesis of a coordinatively
 unsaturated bis(mu-hydroxo) dinickel complex and its reactivity toward
 carbon dioxide.
;
_journal_issue 10
_journal_name_full 'Dalton transactions (Cambridge, England : 2003)'
_journal_page_first 2504
_journal_page_last 2514
_journal_paper_doi 10.1039/b916832j
_journal_volume 39
_journal_year 2010
_chemical_formula_moiety 'C16 H27 N3 Ni O3, 2(Cl O4)'
_chemical_formula_sum 'C16 H27 Cl2 N3 Ni O11'
_chemical_formula_weight 567.02
_chemical_name_systematic
;
bis(2-pyridylmethyl)tert-butylamine)
nickel perchlorate trihydrate
;
_space_group_IT_number 14
_symmetry_cell_setting monoclinic
_symmetry_Int_Tables_number 14
_symmetry_space_group_name_Hall '-P 2ybc'
_symmetry_space_group_name_H-M 'P 1 21/c 1'
_atom_sites_solution_hydrogens mixed
_atom_sites_solution_primary direct
_atom_sites_solution_secondary difmap
_audit_creation_method SHELXL-97
_cell_angle_alpha 90.00
_cell_angle_beta 99.3400(10)
_cell_angle_gamma 90.00
_cell_formula_units_Z 4
_cell_length_a 9.8012(9)
_cell_length_b 15.5553(14)
_cell_length_c 15.5001(14)
_cell_measurement_reflns_used 7682
_cell_measurement_temperature 173(2)
_cell_measurement_theta_max 28.2756
_cell_measurement_theta_min 2.4798
_cell_volume 2331.8(4)
_computing_cell_refinement 'SAINT Ver. 6.22 (Bruker-AXS, 2003)'
_computing_data_collection 'SMART Ver. 5.622 (Bruker-AXS, 2003)'
_computing_data_reduction 'SAINT Ver. 6.22'
_computing_molecular_graphics 'SHELXTL Ver. 6.14'
_computing_publication_material 'SHELXTL Ver. 6.14'
_computing_structure_refinement 'SHELXTL Ver. 6.14'
_computing_structure_solution 'SHELXTL Ver. 6.14 (Bruker-AXS, 2003)'
_diffrn_ambient_temperature 173(2)
_diffrn_measured_fraction_theta_full 0.999
_diffrn_measured_fraction_theta_max 0.940
_diffrn_measurement_device_type 'Bruker SMART APEX CCD area-detector'
_diffrn_measurement_method '0.30\% \w scans'
_diffrn_radiation_monochromator graphite
_diffrn_radiation_source 'fine-focus sealed tube'
_diffrn_radiation_type Mo-K\a
_diffrn_radiation_wavelength 0.71073
_diffrn_reflns_av_R_equivalents 0.0282
_diffrn_reflns_av_sigmaI/netI 0.0237
_diffrn_reflns_limit_h_max 12
_diffrn_reflns_limit_h_min -12
_diffrn_reflns_limit_k_max 20
_diffrn_reflns_limit_k_min -19
_diffrn_reflns_limit_l_max 19
_diffrn_reflns_limit_l_min -20
_diffrn_reflns_number 20053
_diffrn_reflns_theta_full 25.00
_diffrn_reflns_theta_max 28.28
_diffrn_reflns_theta_min 2.11
_diffrn_standards_number 0
_exptl_absorpt_coefficient_mu 1.122
_exptl_absorpt_correction_T_max 0.9156
_exptl_absorpt_correction_T_min 0.7667
_exptl_absorpt_correction_type multi-scan
_exptl_absorpt_process_details
;
SADABS (Bruker-AXS, 2003)
;
_exptl_crystal_colour blue
_exptl_crystal_density_diffrn 1.615
_exptl_crystal_density_method 'not measured'
_exptl_crystal_description block
_exptl_crystal_F_000 1176
_exptl_crystal_size_max 0.25
_exptl_crystal_size_mid 0.25
_exptl_crystal_size_min 0.08
_refine_diff_density_max 0.539
_refine_diff_density_min -0.666
_refine_diff_density_rms 0.062
_refine_ls_extinction_method none
_refine_ls_goodness_of_fit_ref 1.039
_refine_ls_hydrogen_treatment mixed
_refine_ls_matrix_type full
_refine_ls_number_parameters 355
_refine_ls_number_reflns 5445
_refine_ls_number_restraints 6
_refine_ls_restrained_S_all 1.042
_refine_ls_R_factor_all 0.0347
_refine_ls_R_factor_gt 0.0323
_refine_ls_shift/su_max 0.000
_refine_ls_shift/su_mean 0.000
_refine_ls_structure_factor_coef Fsqd
_refine_ls_weighting_details 'calc w=1/[\s^2^(Fo^2^)+(0.0452P)^2^+1.4514P] where P=(Fo^2^+2Fc^2^)/3'
_refine_ls_weighting_scheme calc
_refine_ls_wR_factor_gt 0.0853
_refine_ls_wR_factor_ref 0.0875
_reflns_number_gt 5038
_reflns_number_total 5445
_reflns_threshold_expression I>2\s(I)
_cod_data_source_file b916832j.txt
_cod_data_source_block 1*3H2O
_cod_depositor_comments
;
The following automatic conversions were performed:

'_symmetry_cell_setting' value 'Monoclinic' changed to 'monoclinic'
according to /home/saulius/struct/CIF-dictionaries/cif_core.dic
dictionary named 'cif_core.dic' version 2.4.2 from 2011-04-26.

Automatic conversion script
Id: cif_fix_values 1891 2012-01-12 08:04:46Z andrius 
;
_cod_original_sg_symbol_Hall '-P 2ybc '
_cod_original_sg_symbol_H-M 'P 1 21/c 1 '
_cod_database_code 7024422

loop_
_symmetry_equiv_pos_as_xyz
'x, y, z'
'-x, y+1/2, -z+1/2'
'-x, -y, -z'
'x, -y-1/2, z-1/2'

loop_
_atom_site_label
_atom_site_type_symbol
_atom_site_fract_x
_atom_site_fract_y
_atom_site_fract_z
_atom_site_U_iso_or_equiv
_atom_site_adp_type
_atom_site_occupancy
_atom_site_symmetry_multiplicity
_atom_site_calc_flag
_atom_site_refinement_flags
_atom_site_disorder_assembly
_atom_site_disorder_group
Ni1 Ni 0.27786(2) 0.814437(13) 0.563448(13) 0.02157(8) Uani 1 1 d . . .
N1 N 0.43103(14) 0.78453(9) 0.49186(9) 0.0252(3) Uani 1 1 d . . .
N2 N 0.25486(14) 0.67524(9) 0.55237(9) 0.0231(3) Uani 1 1 d . . .
N3 N 0.12527(14) 0.81327(9) 0.45843(9) 0.0235(3) Uani 1 1 d . . .
C1 C 0.48823(19) 0.83565(13) 0.43730(12) 0.0321(4) Uani 1 1 d . . .
H1 H 0.4534 0.8923 0.4264 0.039 Uiso 1 1 calc R . .
C2 C 0.5958(2) 0.80826(15) 0.39679(16) 0.0448(5) Uani 1 1 d . . .
H2 H 0.6338 0.8452 0.3581 0.054 Uiso 1 1 calc R . .
C3 C 0.6471(2) 0.72630(16) 0.41346(18) 0.0509(6) Uani 1 1 d . . .
H3 H 0.7225 0.7066 0.3872 0.061 Uiso 1 1 calc R . .
C4 C 0.5884(2) 0.67313(13) 0.46856(15) 0.0382(4) Uani 1 1 d . . .
H4 H 0.6225 0.6165 0.4807 0.046 Uiso 1 1 calc R . .
C5 C 0.47887(17) 0.70395(11) 0.50587(11) 0.0261(3) Uani 1 1 d . . .
C6 C 0.40270(17) 0.64778(11) 0.56110(11) 0.0267(3) Uani 1 1 d . . .
H6A H 0.4073 0.5872 0.5424 0.032 Uiso 1 1 calc R . .
H6B H 0.4470 0.6518 0.6231 0.032 Uiso 1 1 calc R . .
C7 C 0.17937(19) 0.62307(11) 0.61440(12) 0.0294(4) Uani 1 1 d . . .
C8 C 0.2370(2) 0.64631(14) 0.70919(12) 0.0361(4) Uani 1 1 d . . .
H8A H 0.1869 0.6142 0.7486 0.054 Uiso 1 1 calc R . .
H8B H 0.2256 0.7081 0.7180 0.054 Uiso 1 1 calc R . .
H8C H 0.3354 0.6315 0.7218 0.054 Uiso 1 1 calc R . .
C9 C 0.1977(2) 0.52566(12) 0.60259(14) 0.0407(5) Uani 1 1 d . . .
H9A H 0.2947 0.5101 0.6220 0.061 Uiso 1 1 calc R . .
H9B H 0.1709 0.5106 0.5408 0.061 Uiso 1 1 calc R . .
H9C H 0.1392 0.4943 0.6375 0.061 Uiso 1 1 calc R . .
C10 C 0.02499(19) 0.64535(13) 0.59547(14) 0.0365(4) Uani 1 1 d . . .
H10A H -0.0228 0.6170 0.6385 0.055 Uiso 1 1 calc R . .
H10B H -0.0143 0.6256 0.5366 0.055 Uiso 1 1 calc R . .
H10C H 0.0133 0.7078 0.5991 0.055 Uiso 1 1 calc R . .
C11 C 0.18969(17) 0.66207(11) 0.45900(11) 0.0256(3) Uani 1 1 d . . .
H11A H 0.1333 0.6090 0.4549 0.031 Uiso 1 1 calc R . .
H11B H 0.2637 0.6534 0.4233 0.031 Uiso 1 1 calc R . .
C12 C 0.09935(17) 0.73572(11) 0.42104(11) 0.0245(3) Uani 1 1 d . . .
C13 C -0.00056(18) 0.72440(13) 0.34746(11) 0.0294(4) Uani 1 1 d . . .
H13 H -0.0180 0.6690 0.3223 0.035 Uiso 1 1 calc R . .
C14 C -0.07438(19) 0.79520(14) 0.31126(12) 0.0336(4) Uani 1 1 d . . .
H14 H -0.1424 0.7890 0.2605 0.040 Uiso 1 1 calc R . .
C15 C -0.04799(19) 0.87497(13) 0.34986(12) 0.0332(4) Uani 1 1 d . . .
H15 H -0.0973 0.9244 0.3261 0.040 Uiso 1 1 calc R . .
C16 C 0.05147(17) 0.88139(12) 0.42367(12) 0.0281(3) Uani 1 1 d . . .
H16 H 0.0684 0.9359 0.4509 0.034 Uiso 1 1 calc R . .
Cl1 Cl 0.77138(4) 0.90099(3) 0.63132(3) 0.02980(10) Uani 1 1 d . . .
O1 O 0.85675(16) 0.88371(13) 0.56608(11) 0.0521(4) Uani 1 1 d . . .
O2 O 0.8568(2) 0.93613(12) 0.70588(11) 0.0585(5) Uani 1 1 d . . .
O3 O 0.70823(16) 0.82272(11) 0.65273(15) 0.0605(5) Uani 1 1 d . . .
O4 O 0.66409(16) 0.96071(10) 0.59522(11) 0.0461(4) Uani 1 1 d . . .
Cl2 Cl 0.33068(5) 0.99888(4) 0.80902(3) 0.03959(12) Uani 1 1 d . . .
O5X O 0.4275(5) 0.9789(4) 0.7524(4) 0.1028(19) Uani 0.60 1 d P A 1
O6X O 0.3166(3) 1.09486(18) 0.7982(2) 0.0647(10) Uani 0.60 1 d P A 1
O7X O 0.3922(4) 0.9866(2) 0.8959(2) 0.0625(11) Uani 0.60 1 d P A 1
O8X O 0.1907(8) 0.9625(4) 0.7803(6) 0.0345(12) Uani 0.60 1 d P A 1
O5Y O 0.4090(5) 0.9128(3) 0.8218(3) 0.0627(13) Uani 0.40 1 d P A 2
O6Y O 0.3685(6) 1.0360(5) 0.7406(4) 0.0721(16) Uani 0.40 1 d P A 2
O7Y O 0.3327(6) 1.0302(5) 0.8899(4) 0.077(2) Uani 0.40 1 d P A 2
O8Y O 0.2071(17) 0.9595(10) 0.7875(11) 0.071(4) Uani 0.40 1 d P A 2
O9 O 0.31394(17) 0.94917(9) 0.56046(10) 0.0387(3) Uani 1 1 d D . .
H17A H 0.316(3) 0.9822(15) 0.5161(14) 0.046 Uiso 1 1 d D . .
H17B H 0.364(2) 0.9711(16) 0.6024(14) 0.046 Uiso 1 1 d D . .
O10 O 0.42953(13) 0.81268(9) 0.67522(9) 0.0306(3) Uani 1 1 d D . .
H18A H 0.5118(18) 0.8178(14) 0.6636(15) 0.037 Uiso 1 1 d D . .
H18B H 0.424(2) 0.8483(13) 0.7161(13) 0.037 Uiso 1 1 d D . .
O11 O 0.13485(13) 0.84547(9) 0.64422(9) 0.0312(3) Uani 1 1 d D . .
H19A H 0.155(2) 0.8814(13) 0.6857(13) 0.037 Uiso 1 1 d D . .
H19B H 0.0524(18) 0.8588(15) 0.6193(14) 0.037 Uiso 1 1 d D . .

loop_
_atom_site_aniso_label
_atom_site_aniso_U_11
_atom_site_aniso_U_22
_atom_site_aniso_U_33
_atom_site_aniso_U_23
_atom_site_aniso_U_13
_atom_site_aniso_U_12
Ni1 0.01957(12) 0.02275(12) 0.02225(12) -0.00107(7) 0.00299(8) 0.00126(7)
N1 0.0234(7) 0.0263(7) 0.0260(7) 0.0013(6) 0.0041(5) 0.0005(5)
N2 0.0229(6) 0.0232(7) 0.0242(7) 0.0015(5) 0.0071(5) 0.0008(5)
N3 0.0217(6) 0.0254(7) 0.0236(7) -0.0009(5) 0.0038(5) 0.0016(5)
C1 0.0311(9) 0.0328(9) 0.0335(9) 0.0039(7) 0.0087(7) -0.0024(7)
C2 0.0433(12) 0.0464(12) 0.0508(13) 0.0068(9) 0.0256(10) -0.0045(9)
C3 0.0394(11) 0.0518(13) 0.0701(16) 0.0006(12) 0.0346(11) 0.0030(10)
C4 0.0297(9) 0.0376(10) 0.0509(12) 0.0008(9) 0.0174(9) 0.0067(8)
C5 0.0227(8) 0.0290(8) 0.0273(8) 0.0008(6) 0.0056(6) 0.0023(6)
C6 0.0262(8) 0.0260(8) 0.0288(8) 0.0034(6) 0.0076(6) 0.0052(6)
C7 0.0331(9) 0.0266(8) 0.0311(9) 0.0017(7) 0.0132(7) -0.0035(7)
C8 0.0416(10) 0.0404(10) 0.0289(9) 0.0039(8) 0.0135(8) -0.0023(8)
C9 0.0566(13) 0.0262(9) 0.0431(11) 0.0040(8) 0.0196(10) -0.0051(8)
C10 0.0309(9) 0.0383(10) 0.0434(11) -0.0036(8) 0.0151(8) -0.0078(8)
C11 0.0262(8) 0.0252(8) 0.0263(8) -0.0038(6) 0.0069(6) -0.0004(6)
C12 0.0225(7) 0.0291(8) 0.0230(7) -0.0012(6) 0.0075(6) -0.0013(6)
C13 0.0265(8) 0.0370(9) 0.0247(8) -0.0044(7) 0.0046(6) -0.0076(7)
C14 0.0250(8) 0.0500(11) 0.0247(8) 0.0039(8) 0.0003(7) -0.0051(8)
C15 0.0264(8) 0.0401(10) 0.0322(9) 0.0087(8) 0.0019(7) 0.0036(7)
C16 0.0251(8) 0.0293(8) 0.0298(8) 0.0017(7) 0.0042(7) 0.0032(6)
Cl1 0.0250(2) 0.0327(2) 0.0320(2) 0.00351(16) 0.00562(16) 0.00326(15)
O1 0.0350(8) 0.0826(13) 0.0406(8) -0.0059(8) 0.0117(7) 0.0080(8)
O2 0.0675(11) 0.0620(11) 0.0404(9) -0.0138(8) -0.0081(8) 0.0088(9)
O3 0.0314(8) 0.0469(9) 0.1038(15) 0.0315(9) 0.0130(9) 0.0021(7)
O4 0.0407(8) 0.0464(9) 0.0519(9) 0.0157(7) 0.0093(7) 0.0153(7)
Cl2 0.0370(2) 0.0531(3) 0.0272(2) -0.00046(19) 0.00086(18) 0.0009(2)
O5X 0.078(3) 0.122(4) 0.123(4) -0.080(4) 0.059(3) -0.042(3)
O6X 0.0612(18) 0.0342(14) 0.084(2) 0.0152(14) -0.0322(17) -0.0093(13)
O7X 0.070(2) 0.059(2) 0.0473(18) 0.0248(16) -0.0239(17) -0.0296(17)
O8X 0.0318(18) 0.032(2) 0.037(3) -0.0059(17) -0.0034(16) -0.0036(15)
O5Y 0.058(3) 0.082(3) 0.047(2) 0.008(2) 0.006(2) 0.033(2)
O6Y 0.062(3) 0.092(4) 0.064(3) 0.038(3) 0.016(3) -0.019(3)
O7Y 0.057(3) 0.110(5) 0.066(4) -0.061(4) 0.014(3) -0.032(3)
O8Y 0.081(8) 0.099(8) 0.031(4) 0.003(4) -0.003(5) -0.038(5)
O9 0.0553(9) 0.0271(7) 0.0320(7) -0.0001(5) 0.0019(6) -0.0062(6)
O10 0.0227(6) 0.0407(7) 0.0277(6) -0.0011(5) 0.0022(5) -0.0004(5)
O11 0.0250(6) 0.0376(7) 0.0312(7) -0.0094(5) 0.0050(5) 0.0033(5)

loop_
_atom_type_symbol
_atom_type_description
_atom_type_scat_dispersion_real
_atom_type_scat_dispersion_imag
_atom_type_scat_source
C C 0.0033 0.0016 'International Tables Vol C Tables 4.2.6.8 and 6.1.1.4'
H H 0.0000 0.0000 'International Tables Vol C Tables 4.2.6.8 and 6.1.1.4'
N N 0.0061 0.0033 'International Tables Vol C Tables 4.2.6.8 and 6.1.1.4'
O O 0.0106 0.0060 'International Tables Vol C Tables 4.2.6.8 and 6.1.1.4'
Cl Cl 0.1484 0.1585 'International Tables Vol C Tables 4.2.6.8 and 6.1.1.4'
Ni Ni 0.3393 1.1124 'International Tables Vol C Tables 4.2.6.8 and 6.1.1.4'

loop_
_geom_angle_atom_site_label_1
_geom_angle_atom_site_label_2
_geom_angle_atom_site_label_3
_geom_angle
_geom_angle_publ_flag
N3 Ni1 N1 94.17(6) yes
N3 Ni1 O11 90.23(6) yes
N1 Ni1 O11 175.59(5) yes
N3 Ni1 O10 177.39(5) yes
N1 Ni1 O10 87.77(6) yes
O11 Ni1 O10 87.84(5) yes
N3 Ni1 O9 95.46(6) yes
N1 Ni1 O9 94.16(6) yes
O11 Ni1 O9 85.13(6) yes
O10 Ni1 O9 86.13(6) yes
N3 Ni1 N2 82.78(5) yes
N1 Ni1 N2 78.95(5) yes
O11 Ni1 N2 101.92(5) yes
O10 Ni1 N2 95.90(5) yes
O9 Ni1 N2 172.71(6) yes
C5 N1 C1 118.83(15) yes
C5 N1 Ni1 112.91(11) yes
C1 N1 Ni1 128.22(13) yes
C6 N2 C11 107.66(12) yes
C6 N2 C7 110.50(13) yes
C11 N2 C7 111.04(13) yes
C6 N2 Ni1 100.97(10) yes
C11 N2 Ni1 103.55(10) yes
C7 N2 Ni1 121.95(10) yes
C12 N3 C16 118.84(15) yes
C12 N3 Ni1 114.71(11) yes
C16 N3 Ni1 126.45(12) yes
N1 C1 C2 122.01(18) yes
N1 C1 H1 119.0 ?
C2 C1 H1 119.0 ?
C1 C2 C3 118.88(19) yes
C1 C2 H2 120.6 ?
C3 C2 H2 120.6 ?
C2 C3 C4 119.57(19) yes
C2 C3 H3 120.2 ?
C4 C3 H3 120.2 ?
C3 C4 C5 118.71(19) yes
C3 C4 H4 120.6 ?
C5 C4 H4 120.6 ?
N1 C5 C4 121.95(17) yes
N1 C5 C6 116.21(14) yes
C4 C5 C6 121.78(16) yes
N2 C6 C5 110.22(13) yes
N2 C6 H6A 109.6 ?
C5 C6 H6A 109.6 ?
N2 C6 H6B 109.6 ?
C5 C6 H6B 109.6 ?
H6A C6 H6B 108.1 ?
C8 C7 C10 109.23(15) yes
C8 C7 N2 109.64(14) yes
C10 C7 N2 108.74(15) yes
C8 C7 C9 108.34(16) yes
C10 C7 C9 109.28(16) yes
N2 C7 C9 111.58(14) yes
C7 C8 H8A 109.5 ?
C7 C8 H8B 109.5 ?
H8A C8 H8B 109.5 ?
C7 C8 H8C 109.5 ?
H8A C8 H8C 109.5 ?
H8B C8 H8C 109.5 ?
C7 C9 H9A 109.5 ?
C7 C9 H9B 109.5 ?
H9A C9 H9B 109.5 ?
C7 C9 H9C 109.5 ?
H9A C9 H9C 109.5 ?
H9B C9 H9C 109.5 ?
C7 C10 H10A 109.5 ?
C7 C10 H10B 109.5 ?
H10A C10 H10B 109.5 ?
C7 C10 H10C 109.5 ?
H10A C10 H10C 109.5 ?
H10B C10 H10C 109.5 ?
N2 C11 C12 113.85(13) yes
N2 C11 H11A 108.8 ?
C12 C11 H11A 108.8 ?
N2 C11 H11B 108.8 ?
C12 C11 H11B 108.8 ?
H11A C11 H11B 107.7 ?
N3 C12 C13 121.78(16) yes
N3 C12 C11 117.10(15) yes
C13 C12 C11 121.01(16) yes
C14 C13 C12 118.95(17) yes
C14 C13 H13 120.5 ?
C12 C13 H13 120.5 ?
C15 C14 C13 119.28(17) yes
C15 C14 H14 120.4 ?
C13 C14 H14 120.4 ?
C16 C15 C14 118.71(17) yes
C16 C15 H15 120.6 ?
C14 C15 H15 120.6 ?
N3 C16 C15 122.42(17) yes
N3 C16 H16 118.8 ?
C15 C16 H16 118.8 ?
O2 Cl1 O3 111.03(13) ?
O2 Cl1 O1 108.09(11) ?
O3 Cl1 O1 109.10(12) ?
O2 Cl1 O4 111.27(11) ?
O3 Cl1 O4 108.78(10) ?
O1 Cl1 O4 108.51(10) ?

loop_
_geom_bond_atom_site_label_1
_geom_bond_atom_site_label_2
_geom_bond_distance
_geom_bond_publ_flag
Ni1 N3 2.0240(15) yes
Ni1 N1 2.0597(14) yes
Ni1 O11 2.0819(13) yes
Ni1 O10 2.0919(13) yes
Ni1 O9 2.1273(14) yes
Ni1 N2 2.1808(14) yes
N1 C5 1.343(2) yes
N1 C1 1.347(2) yes
N2 C6 1.496(2) yes
N2 C11 1.498(2) yes
N2 C7 1.537(2) yes
N3 C12 1.345(2) yes
N3 C16 1.345(2) yes
C1 C2 1.379(3) yes
C1 H1 0.9500 ?
C2 C3 1.380(3) yes
C2 H2 0.9500 ?
C3 C4 1.380(3) yes
C3 H3 0.9500 ?
C4 C5 1.385(2) yes
C4 H4 0.9500 ?
C5 C6 1.504(2) yes
C6 H6A 0.9900 ?
C6 H6B 0.9900 ?
C7 C8 1.529(3) yes
C7 C10 1.534(3) yes
C7 C9 1.540(3) yes
C8 H8A 0.9800 ?
C8 H8B 0.9800 ?
C8 H8C 0.9800 ?
C9 H9A 0.9800 ?
C9 H9B 0.9800 ?
C9 H9C 0.9800 ?
C10 H10A 0.9800 ?
C10 H10B 0.9800 ?
C10 H10C 0.9800 ?
C11 C12 1.508(2) yes
C11 H11A 0.9900 ?
C11 H11B 0.9900 ?
C12 C13 1.389(2) yes
C13 C14 1.385(3) yes
C13 H13 0.9500 ?
C14 C15 1.384(3) yes
C14 H14 0.9500 ?
C15 C16 1.381(3) yes
C15 H15 0.9500 ?
C16 H16 0.9500 ?
Cl1 O2 1.4216(17) ?
Cl1 O3 1.4290(16) ?
Cl1 O1 1.4386(16) ?
Cl1 O4 1.4460(15) ?
O9 H17A 0.860(17) ?
O9 H17B 0.822(17) ?
O10 H18A 0.858(16) ?
O10 H18B 0.851(16) ?
O11 H19A 0.849(16) ?
O11 H19B 0.863(16) ?
